data_7004483
loop_
_publ_author_name
'Samantaray, Manoja K.'
'Pang, Keliang'
'Shaikh, Mobin M.'
'Ghosh, Prasenjit'

_publ_section_title
;
 Unprecedented long-range 1,7-bromination in gold complexes of
 N-(aryl)imino functionalized N-heterocyclic carbenes
;
_journal_issue 36
_journal_name_full 'Dalton Transactions'
_journal_page_first 4893
_journal_page_last 4902
_journal_paper_doi 10.1039/b807830k
_journal_year 2008
_chemical_formula_sum 'C26 H33 Ag Cl N3'
_chemical_formula_weight 530.87
_chemical_name_systematic
;

?

;
_space_group_IT_number 14
_symmetry_cell_setting monoclinic
_symmetry_space_group_name_Hall '-P 2yn'
_symmetry_space_group_name_H-M 'P 1 21/n 1'
_atom_sites_solution_hydrogens geom
_atom_sites_solution_primary direct
_atom_sites_solution_secondary difmap
_audit_creation_method SHELXL-97
_cell_angle_alpha 90.00
_cell_angle_beta 105.9600(10)
_cell_angle_gamma 90.00
_cell_formula_units_Z 4
_cell_length_a 12.5244(6)
_cell_length_b 13.9119(7)
_cell_length_c 14.8984(7)
_cell_measurement_reflns_used 5564
_cell_measurement_temperature 243(2)
_cell_measurement_theta_max 28.30
_cell_measurement_theta_min 2.39
_cell_volume 2495.8(2)
_computing_cell_refinement 'Bruker SMART'
_computing_data_collection 'Bruker SMART'
_computing_data_reduction 'Bruker SAINT'
_computing_molecular_graphics 'Bruker SHELXTL'
_computing_publication_material 'Bruker SHELXTL'
_computing_structure_refinement 'SHELXL-97 (Sheldrick, 1997)'
_computing_structure_solution 'SHELXS-97 (Sheldrick, 1990)'
_diffrn_ambient_temperature 243(2)
_diffrn_measured_fraction_theta_full 1.000
_diffrn_measured_fraction_theta_max 1.000
_diffrn_measurement_device_type 'CCD area detector'
_diffrn_measurement_method 'phi and omega scans'
_diffrn_radiation_monochromator graphite
_diffrn_radiation_source 'fine-focus sealed tube'
_diffrn_radiation_type MoK\a
_diffrn_radiation_wavelength 0.71073
_diffrn_reflns_av_R_equivalents 0.0181
_diffrn_reflns_av_sigmaI/netI 0.0167
_diffrn_reflns_limit_h_max 15
_diffrn_reflns_limit_h_min -12
_diffrn_reflns_limit_k_max 12
_diffrn_reflns_limit_k_min -17
_diffrn_reflns_limit_l_max 13
_diffrn_reflns_limit_l_min -18
_diffrn_reflns_number 16200
_diffrn_reflns_theta_full 26.37
_diffrn_reflns_theta_max 26.37
_diffrn_reflns_theta_min 1.89
_exptl_absorpt_coefficient_mu 0.932
_exptl_absorpt_correction_T_max 0.7362
_exptl_absorpt_correction_T_min 0.7068
_exptl_absorpt_correction_type empirical
_exptl_absorpt_process_details SADABS
_exptl_crystal_colour Colorless
_exptl_crystal_density_diffrn 1.413
_exptl_crystal_density_method 'not measured'
_exptl_crystal_description Block
_exptl_crystal_F_000 1096
_exptl_crystal_size_max 0.40
_exptl_crystal_size_mid 0.35
_exptl_crystal_size_min 0.35
_refine_diff_density_max 0.269
_refine_diff_density_min -0.288
_refine_diff_density_rms 0.041
_refine_ls_extinction_coef 0.00097(19)
_refine_ls_extinction_expression Fc^*^=kFc[1+0.001xFc^2^\l^3^/sin(2\q)]^-1/4^
_refine_ls_extinction_method SHELXL
_refine_ls_goodness_of_fit_ref 1.048
_refine_ls_hydrogen_treatment constr
_refine_ls_matrix_type full
_refine_ls_number_parameters 281
_refine_ls_number_reflns 5113
_refine_ls_number_restraints 0
_refine_ls_restrained_S_all 1.048
_refine_ls_R_factor_all 0.0262
_refine_ls_R_factor_gt 0.0215
_refine_ls_shift/su_max 0.004
_refine_ls_shift/su_mean 0.000
_refine_ls_structure_factor_coef Fsqd
_refine_ls_weighting_details 'calc w=1/[\s^2^(Fo^2^)+(0.0265P)^2^+0.9269P] where P=(Fo^2^+2Fc^2^)/3'
_refine_ls_weighting_scheme calc
_refine_ls_wR_factor_gt 0.0556
_refine_ls_wR_factor_ref 0.0581
_reflns_number_gt 4506
_reflns_number_total 5113
_reflns_threshold_expression >2sigma(I)
_cod_data_source_file b807830k.txt
_cod_data_source_block 2b
_cod_depositor_comments
;
The following automatic conversions were performed:
'_symmetry_cell_setting' value 'Monoclinic' changed to 'monoclinic'
according to '/home/saulius/struct/CIF-dictionaries/cif_core.dic'
dictionary named 'cif_core.dic' version 2.4.1 from
2010-06-29.

'_exptl_absorpt_correction_type' value 'Empirical' changed to
'empirical' according to
'/home/saulius/struct/CIF-dictionaries/cif_core.dic' dictionary named
'cif_core.dic' version 2.4.1 from 2010-06-29.

Automatic conversion script
Id: cif_fix_enum 1527 2010-12-29 10:47:43Z saulius 
;
_cod_original_sg_symbol_H-M P2(1)/n
_cod_database_code 7004483

loop_
_symmetry_equiv_pos_as_xyz
'x, y, z'
'-x+1/2, y+1/2, -z+1/2'
'-x, -y, -z'
'x-1/2, -y-1/2, z-1/2'

loop_
_atom_site_label
_atom_site_type_symbol
_atom_site_fract_x
_atom_site_fract_y
_atom_site_fract_z
_atom_site_U_iso_or_equiv
_atom_site_adp_type
_atom_site_occupancy
_atom_site_symmetry_multiplicity
_atom_site_calc_flag
_atom_site_refinement_flags
_atom_site_disorder_assembly
_atom_site_disorder_group
Ag Ag 0.431779(11) 0.923066(9) 0.887774(10) 0.04241(6) Uani 1 1 d . . .
Cl Cl 0.41117(4) 1.08775(3) 0.92122(4) 0.05332(13) Uani 1 1 d . . .
N1 N 0.49278(11) 0.71466(10) 0.84388(10) 0.0377(3) Uani 1 1 d . . .
N2 N 0.32813(11) 0.74920(10) 0.76411(9) 0.0336(3) Uani 1 1 d . . .
N3 N 0.17659(10) 0.76584(10) 0.86324(9) 0.0315(3) Uani 1 1 d . . .
C1 C 0.41824(13) 0.78726(12) 0.82640(11) 0.0331(3) Uani 1 1 d . . .
C2 C 0.44974(16) 0.63330(14) 0.79348(14) 0.0482(5) Uani 1 1 d . . .
H2A H 0.4863 0.5743 0.7938 0.058 Uiso 1 1 calc R . .
C3 C 0.34611(15) 0.65470(14) 0.74421(13) 0.0456(4) Uani 1 1 d . . .
H3A H 0.2954 0.6134 0.7039 0.055 Uiso 1 1 calc R . .
C4 C 0.22494(13) 0.79977(13) 0.72304(11) 0.0364(4) Uani 1 1 d . . .
H4A H 0.1913 0.7733 0.6607 0.044 Uiso 1 1 calc R . .
H4B H 0.2419 0.8675 0.7154 0.044 Uiso 1 1 calc R . .
C5 C 0.14019(12) 0.79419(11) 0.77935(11) 0.0294(3) Uani 1 1 d . . .
C11 C 0.60872(14) 0.72600(15) 0.90205(14) 0.0471(4) Uani 1 1 d . . .
H11A H 0.6096 0.7779 0.9477 0.057 Uiso 1 1 calc R . .
C12 C 0.68119(18) 0.7577(2) 0.8412(2) 0.0836(9) Uani 1 1 d . . .
H12A H 0.6513 0.8162 0.8084 0.125 Uiso 1 1 calc R . .
H12B H 0.6827 0.7076 0.7963 0.125 Uiso 1 1 calc R . .
H12C H 0.7560 0.7695 0.8800 0.125 Uiso 1 1 calc R . .
C13 C 0.6510(2) 0.63585(19) 0.95613(16) 0.0664(6) Uani 1 1 d . . .
H13A H 0.6034 0.6195 0.9953 0.100 Uiso 1 1 calc R . .
H13B H 0.7261 0.6464 0.9949 0.100 Uiso 1 1 calc R . .
H13C H 0.6509 0.5836 0.9130 0.100 Uiso 1 1 calc R . .
C21 C 0.02486(13) 0.82587(11) 0.72844(11) 0.0312(3) Uani 1 1 d . . .
C22 C -0.04452(15) 0.87235(14) 0.77305(13) 0.0433(4) Uani 1 1 d . . .
H22A H -0.0187 0.8861 0.8372 0.052 Uiso 1 1 calc R . .
C23 C -0.15170(16) 0.89866(15) 0.72382(15) 0.0507(5) Uani 1 1 d . . .
H23A H -0.1975 0.9302 0.7550 0.061 Uiso 1 1 calc R . .
C24 C -0.19135(15) 0.87909(15) 0.63047(15) 0.0505(5) Uani 1 1 d . . .
H24A H -0.2639 0.8972 0.5978 0.061 Uiso 1 1 calc R . .
C25 C -0.12484(16) 0.83302(15) 0.58500(14) 0.0523(5) Uani 1 1 d . . .
H25A H -0.1519 0.8189 0.5211 0.063 Uiso 1 1 calc R . .
C26 C -0.01748(14) 0.80719(14) 0.63338(12) 0.0423(4) Uani 1 1 d . . .
H26A H 0.0278 0.7764 0.6013 0.051 Uiso 1 1 calc R . .
C31 C 0.10996(13) 0.75598(12) 0.92626(11) 0.0329(3) Uani 1 1 d . . .
C32 C 0.12645(14) 0.82230(14) 0.99990(12) 0.0412(4) Uani 1 1 d . . .
C33 C 0.06506(17) 0.81018(16) 1.06398(13) 0.0512(5) Uani 1 1 d . . .
H33A H 0.0735 0.8545 1.1131 0.061 Uiso 1 1 calc R . .
C34 C -0.00766(17) 0.73493(17) 1.05710(14) 0.0548(5) Uani 1 1 d . . .
H34A H -0.0496 0.7289 1.1003 0.066 Uiso 1 1 calc R . .
C35 C -0.01908(15) 0.66798(15) 0.98646(13) 0.0469(4) Uani 1 1 d . . .
H35A H -0.0677 0.6158 0.9833 0.056 Uiso 1 1 calc R . .
C36 C 0.03967(13) 0.67592(12) 0.91990(11) 0.0358(4) Uani 1 1 d . . .
C321 C 0.20793(18) 0.90533(17) 1.00836(15) 0.0569(6) Uani 1 1 d . . .
H32A H 0.2566 0.8902 0.9679 0.068 Uiso 1 1 calc R . .
C322 C 0.1514(3) 0.9994(2) 0.9753(3) 0.1131(13) Uani 1 1 d . . .
H32B H 0.1048 0.9923 0.9118 0.170 Uiso 1 1 calc R . .
H32C H 0.2069 1.0485 0.9771 0.170 Uiso 1 1 calc R . .
H32D H 0.1059 1.0180 1.0157 0.170 Uiso 1 1 calc R . .
C323 C 0.2820(2) 0.9175(2) 1.1071(2) 0.0804(8) Uani 1 1 d . . .
H32E H 0.3199 0.8575 1.1283 0.121 Uiso 1 1 calc R . .
H32F H 0.2371 0.9355 1.1481 0.121 Uiso 1 1 calc R . .
H32G H 0.3363 0.9675 1.1080 0.121 Uiso 1 1 calc R . .
C361 C 0.03345(15) 0.59954(13) 0.84580(13) 0.0407(4) Uani 1 1 d . . .
H36A H 0.0265 0.6328 0.7857 0.049 Uiso 1 1 calc R . .
C362 C -0.06606(18) 0.53183(16) 0.83246(16) 0.0582(5) Uani 1 1 d . . .
H36D H -0.1341 0.5691 0.8178 0.087 Uiso 1 1 calc R . .
H36E H -0.0594 0.4957 0.8895 0.087 Uiso 1 1 calc R . .
H36B H -0.0678 0.4877 0.7817 0.087 Uiso 1 1 calc R . .
C363 C 0.14088(17) 0.54021(15) 0.86841(15) 0.0535(5) Uani 1 1 d . . .
H36C H 0.2041 0.5830 0.8769 0.080 Uiso 1 1 calc R . .
H36G H 0.1388 0.4964 0.8173 0.080 Uiso 1 1 calc R . .
H36H H 0.1477 0.5038 0.9252 0.080 Uiso 1 1 calc R . .

loop_
_atom_site_aniso_label
_atom_site_aniso_U_11
_atom_site_aniso_U_22
_atom_site_aniso_U_33
_atom_site_aniso_U_23
_atom_site_aniso_U_13
_atom_site_aniso_U_12
Ag 0.03672(9) 0.03339(9) 0.05524(10) -0.00755(6) 0.00948(6) -0.00213(5)
Cl 0.0598(3) 0.0307(2) 0.0550(3) -0.00031(19) -0.0085(2) 0.00599(19)
N1 0.0285(7) 0.0401(8) 0.0429(8) -0.0092(6) 0.0070(6) 0.0032(6)
N2 0.0256(6) 0.0410(8) 0.0346(7) -0.0045(6) 0.0092(5) -0.0017(5)
N3 0.0265(6) 0.0375(7) 0.0298(7) 0.0004(6) 0.0063(5) -0.0007(5)
C1 0.0273(8) 0.0381(9) 0.0339(8) -0.0026(7) 0.0085(6) -0.0004(6)
C2 0.0435(10) 0.0407(10) 0.0598(12) -0.0160(9) 0.0133(9) 0.0038(8)
C3 0.0395(10) 0.0444(10) 0.0522(11) -0.0189(8) 0.0117(8) -0.0049(8)
C4 0.0262(8) 0.0497(10) 0.0325(8) 0.0045(7) 0.0066(6) 0.0005(7)
C5 0.0258(7) 0.0300(8) 0.0319(8) -0.0014(6) 0.0070(6) -0.0018(6)
C11 0.0301(9) 0.0547(11) 0.0505(11) -0.0117(9) 0.0009(8) 0.0084(8)
C12 0.0324(11) 0.120(2) 0.0921(19) 0.0245(17) 0.0064(11) -0.0047(13)
C13 0.0573(13) 0.0809(17) 0.0541(13) 0.0028(12) 0.0035(10) 0.0224(12)
C21 0.0268(8) 0.0293(8) 0.0364(8) 0.0037(6) 0.0070(6) -0.0007(6)
C22 0.0391(9) 0.0513(11) 0.0389(9) 0.0029(8) 0.0098(7) 0.0111(8)
C23 0.0397(10) 0.0563(12) 0.0584(12) 0.0071(9) 0.0170(9) 0.0169(9)
C24 0.0315(9) 0.0524(12) 0.0602(12) 0.0074(9) 0.0004(8) 0.0094(8)
C25 0.0399(10) 0.0613(13) 0.0464(11) -0.0046(9) -0.0038(8) 0.0066(9)
C26 0.0344(9) 0.0485(10) 0.0409(9) -0.0052(8) 0.0049(7) 0.0042(8)
C31 0.0251(7) 0.0440(9) 0.0279(8) 0.0060(7) 0.0043(6) 0.0048(6)
C32 0.0362(9) 0.0540(11) 0.0327(9) -0.0014(8) 0.0085(7) 0.0006(8)
C33 0.0514(11) 0.0677(13) 0.0375(10) -0.0030(9) 0.0170(8) 0.0054(10)
C34 0.0511(12) 0.0749(14) 0.0468(11) 0.0139(10) 0.0274(9) 0.0073(10)
C35 0.0379(10) 0.0544(12) 0.0498(11) 0.0168(9) 0.0146(8) 0.0009(8)
C36 0.0286(8) 0.0418(9) 0.0343(8) 0.0111(7) 0.0041(6) 0.0036(7)
C321 0.0523(12) 0.0712(14) 0.0508(12) -0.0227(10) 0.0201(10) -0.0193(10)
C322 0.091(2) 0.085(2) 0.135(3) 0.039(2) -0.017(2) -0.0429(18)
C323 0.0629(16) 0.0851(19) 0.0785(18) -0.0287(14) -0.0051(13) -0.0053(13)
C361 0.0385(9) 0.0393(9) 0.0396(9) 0.0073(7) 0.0031(7) -0.0025(7)
C362 0.0508(12) 0.0533(12) 0.0606(13) 0.0092(10) -0.0014(10) -0.0137(10)
C363 0.0515(12) 0.0455(11) 0.0609(12) -0.0008(9) 0.0112(10) 0.0068(9)

loop_
_atom_type_symbol
_atom_type_description
_atom_type_scat_dispersion_real
_atom_type_scat_dispersion_imag
_atom_type_scat_source
C C 0.0033 0.0016 'International Tables Vol C Tables 4.2.6.8 and 6.1.1.4'
H H 0.0000 0.0000 'International Tables Vol C Tables 4.2.6.8 and 6.1.1.4'
N N 0.0061 0.0033 'International Tables Vol C Tables 4.2.6.8 and 6.1.1.4'
Cl Cl 0.1484 0.1585 'International Tables Vol C Tables 4.2.6.8 and 6.1.1.4'
Ag Ag -0.8971 1.1015 'International Tables Vol C Tables 4.2.6.8 and 6.1.1.4'

loop_
_geom_angle_atom_site_label_1
_geom_angle_atom_site_label_2
_geom_angle_atom_site_label_3
_geom_angle
_geom_angle_site_symmetry_1
_geom_angle_site_symmetry_3
_geom_angle_publ_flag
C1 Ag Cl 165.02(5) . . ?
C1 Ag Cl 21.10(4) . 3_655 ?
Cl Ag Cl 149.375(14) . 3_655 ?
C1 N1 C2 111.19(14) . . ?
C1 N1 C11 123.20(14) . . ?
C2 N1 C11 125.31(15) . . ?
C1 N2 C3 111.40(14) . . ?
C1 N2 C4 125.20(14) . . ?
C3 N2 C4 123.40(14) . . ?
C5 N3 C31 124.20(13) . . ?
N1 C1 N2 103.94(14) . . ?
N1 C1 Ag 128.61(12) . . ?
N2 C1 Ag 127.28(12) . . ?
C3 C2 N1 106.88(16) . . ?
C3 C2 H2A 126.6 . . ?
N1 C2 H2A 126.6 . . ?
C2 C3 N2 106.57(16) . . ?
C2 C3 H3A 126.7 . . ?
N2 C3 H3A 126.7 . . ?
N2 C4 C5 114.67(13) . . ?
N2 C4 H4A 108.6 . . ?
C5 C4 H4A 108.6 . . ?
N2 C4 H4B 108.6 . . ?
C5 C4 H4B 108.6 . . ?
H4A C4 H4B 107.6 . . ?
N3 C5 C21 128.59(14) . . ?
N3 C5 C4 116.20(14) . . ?
C21 C5 C4 115.19(13) . . ?
N1 C11 C13 111.64(18) . . ?
N1 C11 C12 109.48(17) . . ?
C13 C11 C12 112.45(19) . . ?
N1 C11 H11A 107.7 . . ?
C13 C11 H11A 107.7 . . ?
C12 C11 H11A 107.7 . . ?
C11 C12 H12A 109.5 . . ?
C11 C12 H12B 109.5 . . ?
H12A C12 H12B 109.5 . . ?
C11 C12 H12C 109.5 . . ?
H12A C12 H12C 109.5 . . ?
H12B C12 H12C 109.5 . . ?
C11 C13 H13A 109.5 . . ?
C11 C13 H13B 109.5 . . ?
H13A C13 H13B 109.5 . . ?
C11 C13 H13C 109.5 . . ?
H13A C13 H13C 109.5 . . ?
H13B C13 H13C 109.5 . . ?
C22 C21 C26 117.35(15) . . ?
C22 C21 C5 122.42(15) . . ?
C26 C21 C5 120.22(14) . . ?
C23 C22 C21 120.67(17) . . ?
C23 C22 H22A 119.7 . . ?
C21 C22 H22A 119.7 . . ?
C24 C23 C22 120.76(18) . . ?
C24 C23 H23A 119.6 . . ?
C22 C23 H23A 119.6 . . ?
C23 C24 C25 119.71(17) . . ?
C23 C24 H24A 120.1 . . ?
C25 C24 H24A 120.1 . . ?
C24 C25 C26 119.93(18) . . ?
C24 C25 H25A 120.0 . . ?
C26 C25 H25A 120.0 . . ?
C25 C26 C21 121.57(17) . . ?
C25 C26 H26A 119.2 . . ?
C21 C26 H26A 119.2 . . ?
C32 C31 C36 121.84(15) . . ?
C32 C31 N3 117.70(15) . . ?
C36 C31 N3 120.08(15) . . ?
C33 C32 C31 117.79(17) . . ?
C33 C32 C321 121.28(17) . . ?
C31 C32 C321 120.92(15) . . ?
C34 C33 C32 121.45(19) . . ?
C34 C33 H33A 119.3 . . ?
C32 C33 H33A 119.3 . . ?
C33 C34 C35 119.87(17) . . ?
C33 C34 H34A 120.1 . . ?
C35 C34 H34A 120.1 . . ?
C34 C35 C36 121.62(18) . . ?
C34 C35 H35A 119.2 . . ?
C36 C35 H35A 119.2 . . ?
C35 C36 C31 117.28(17) . . ?
C35 C36 C361 122.06(16) . . ?
C31 C36 C361 120.59(15) . . ?
C322 C321 C323 109.1(2) . . ?
C322 C321 C32 112.8(2) . . ?
C323 C321 C32 112.5(2) . . ?
C322 C321 H32A 107.4 . . ?
C323 C321 H32A 107.4 . . ?
C32 C321 H32A 107.4 . . ?
C321 C322 H32B 109.5 . . ?
C321 C322 H32C 109.5 . . ?
H32B C322 H32C 109.5 . . ?
C321 C322 H32D 109.5 . . ?
H32B C322 H32D 109.5 . . ?
H32C C322 H32D 109.5 . . ?
C321 C323 H32E 109.5 . . ?
C321 C323 H32F 109.5 . . ?
H32E C323 H32F 109.5 . . ?
C321 C323 H32G 109.5 . . ?
H32E C323 H32G 109.5 . . ?
H32F C323 H32G 109.5 . . ?
C36 C361 C362 113.70(17) . . ?
C36 C361 C363 110.49(15) . . ?
C362 C361 C363 109.32(17) . . ?
C36 C361 H36A 107.7 . . ?
C362 C361 H36A 107.7 . . ?
C363 C361 H36A 107.7 . . ?
C361 C362 H36D 109.5 . . ?
C361 C362 H36E 109.5 . . ?
H36D C362 H36E 109.5 . . ?
C361 C362 H36B 109.5 . . ?
H36D C362 H36B 109.5 . . ?
H36E C362 H36B 109.5 . . ?
C361 C363 H36C 109.5 . . ?
C361 C363 H36G 109.5 . . ?
H36C C363 H36G 109.5 . . ?
C361 C363 H36H 109.5 . . ?
H36C C363 H36H 109.5 . . ?
H36G C363 H36H 109.5 . . ?

loop_
_geom_bond_atom_site_label_1
_geom_bond_atom_site_label_2
_geom_bond_distance
_geom_bond_site_symmetry_2
_geom_bond_publ_flag
Ag C1 2.0855(16) . ?
Ag Cl 2.3738(5) . ?
Ag Cl 39.2676(15) 3_655 ?
N1 C1 1.351(2) . ?
N1 C2 1.383(2) . ?
N1 C11 1.481(2) . ?
N2 C1 1.356(2) . ?
N2 C3 1.380(2) . ?
N2 C4 1.451(2) . ?
N3 C5 1.270(2) . ?
N3 C31 1.424(2) . ?
C2 C3 1.337(3) . ?
C2 H2A 0.9400 . ?
C3 H3A 0.9400 . ?
C4 C5 1.525(2) . ?
C4 H4A 0.9800 . ?
C4 H4B 0.9800 . ?
C5 C21 1.501(2) . ?
C11 C13 1.506(3) . ?
C11 C12 1.514(3) . ?
C11 H11A 0.9900 . ?
C12 H12A 0.9700 . ?
C12 H12B 0.9700 . ?
C12 H12C 0.9700 . ?
C13 H13A 0.9700 . ?
C13 H13B 0.9700 . ?
C13 H13C 0.9700 . ?
C21 C22 1.390(2) . ?
C21 C26 1.393(2) . ?
C22 C23 1.390(3) . ?
C22 H22A 0.9400 . ?
C23 C24 1.369(3) . ?
C23 H23A 0.9400 . ?
C24 C25 1.369(3) . ?
C24 H24A 0.9400 . ?
C25 C26 1.387(2) . ?
C25 H25A 0.9400 . ?
C26 H26A 0.9400 . ?
C31 C32 1.405(2) . ?
C31 C36 1.407(2) . ?
C32 C33 1.391(2) . ?
C32 C321 1.523(3) . ?
C33 C34 1.373(3) . ?
C33 H33A 0.9400 . ?
C34 C35 1.383(3) . ?
C34 H34A 0.9400 . ?
C35 C36 1.392(2) . ?
C35 H35A 0.9400 . ?
C36 C361 1.519(3) . ?
C321 C322 1.505(4) . ?
C321 C323 1.517(3) . ?
C321 H32A 0.9900 . ?
C322 H32B 0.9700 . ?
C322 H32C 0.9700 . ?
C322 H32D 0.9700 . ?
C323 H32E 0.9700 . ?
C323 H32F 0.9700 . ?
C323 H32G 0.9700 . ?
C361 C362 1.531(3) . ?
C361 C363 1.535(3) . ?
C361 H36A 0.9900 . ?
C362 H36D 0.9700 . ?
C362 H36E 0.9700 . ?
C362 H36B 0.9700 . ?
C363 H36C 0.9700 . ?
C363 H36G 0.9700 . ?
C363 H36H 0.9700 . ?
